data_4080499
loop_
_publ_author_name
'Okazaki, Masaaki'
'Taniwaki, Wataru'
'Miyagi, Kazuki'
'Takano, Masato'
'Kaneko, Satoshi'
'Ozawa, Fumiyuki'

_publ_section_title
;
 Lewis Acid Chemistry of a Cationic [CCH] Subunit in a Bisdisphenoidal
 Eight-Atom Tetrairon--Tetracarbon Cluster
;
_journal_issue 6
_journal_name_full Organometallics
_journal_page_first 1951
_journal_paper_doi 10.1021/om400035q
_journal_volume 32
_journal_year 2013
_chemical_absolute_configuration unk
_chemical_formula_sum 'C58 H61 B Fe4 N O'
_chemical_formula_weight 1022.29
_chemical_properties_physical air-sensitive
_space_group_IT_number 14
_symmetry_cell_setting monoclinic
_symmetry_Int_Tables_number 14
_symmetry_space_group_name_Hall '-P 2yn'
_symmetry_space_group_name_H-M 'P 1 21/n 1'
_atom_sites_solution_hydrogens geom
_atom_sites_solution_primary direct
_atom_sites_solution_secondary difmap
_audit_creation_method SHELXL-97
_cell_angle_alpha 90.00
_cell_angle_beta 100.2662(9)
_cell_angle_gamma 90.00
_cell_formula_units_Z 4
_cell_length_a 9.8734(3)
_cell_length_b 20.1827(7)
_cell_length_c 24.0045(8)
_cell_measurement_reflns_used 26162
_cell_measurement_temperature 173(2)
_cell_measurement_theta_max 27.43
_cell_measurement_theta_min 3.02
_cell_volume 4706.8(3)
_computing_cell_refinement PROCESS-AUTO
_computing_data_collection PROCESS-AUTO
_computing_structure_refinement 'SHELXL-97 (Sheldrick, 1997)'
_computing_structure_solution 'SHELXS-97 (Sheldrick, 1990)'
_diffrn_ambient_temperature 173(2)
_diffrn_detector_area_resol_mean 10.0
_diffrn_measured_fraction_theta_full 0.990
_diffrn_measured_fraction_theta_max 0.990
_diffrn_measurement_device_type 'Rigaku R-AXISIP'
_diffrn_measurement_method \w
_diffrn_radiation_monochromator graphite
_diffrn_radiation_probe x-ray
_diffrn_radiation_type MoK\a
_diffrn_radiation_wavelength 0.71075
_diffrn_reflns_av_R_equivalents 0.0395
_diffrn_reflns_av_sigmaI/netI 0.0332
_diffrn_reflns_limit_h_max 11
_diffrn_reflns_limit_h_min -12
_diffrn_reflns_limit_k_max 26
_diffrn_reflns_limit_k_min -26
_diffrn_reflns_limit_l_max 30
_diffrn_reflns_limit_l_min -31
_diffrn_reflns_number 43493
_diffrn_reflns_theta_full 27.43
_diffrn_reflns_theta_max 27.43
_diffrn_reflns_theta_min 3.03
_diffrn_source 'fine-focus sealed tube'
_exptl_absorpt_coefficient_mu 1.251
_exptl_absorpt_correction_T_max 0.8851
_exptl_absorpt_correction_T_min 0.6411
_exptl_absorpt_correction_type numerical
_exptl_absorpt_process_details
; 
Higashi, T. (1995). Program for Absorption Correction.
    Rigaku Corporation, Tokyo, Japan. 
;
_exptl_crystal_density_diffrn 1.443
_exptl_crystal_density_method 'not measured'
_exptl_crystal_F_000 2132
_exptl_crystal_size_max 0.39
_exptl_crystal_size_mid 0.10
_exptl_crystal_size_min 0.10
_refine_diff_density_max 1.953
_refine_diff_density_min -0.795
_refine_diff_density_rms 0.088
_refine_ls_extinction_method none
_refine_ls_goodness_of_fit_ref 1.054
_refine_ls_hydrogen_treatment mixed
_refine_ls_matrix_type full
_refine_ls_number_parameters 568
_refine_ls_number_reflns 10620
_refine_ls_number_restraints 0
_refine_ls_restrained_S_all 1.054
_refine_ls_R_factor_all 0.0687
_refine_ls_R_factor_gt 0.0531
_refine_ls_shift/su_max 0.000
_refine_ls_shift/su_mean 0.000
_refine_ls_structure_factor_coef Fsqd
_refine_ls_weighting_details 'calc w=1/[\s^2^(Fo^2^)+(0.0762P)^2^+5.3851P] where P=(Fo^2^+2Fc^2^)/3'
_refine_ls_weighting_scheme calc
_refine_ls_wR_factor_gt 0.1385
_refine_ls_wR_factor_ref 0.1489
_reflns_number_gt 8376
_reflns_number_total 10620
_reflns_threshold_expression >2sigma(I)
_cod_data_source_file om400035q_si_002.cif
_cod_data_source_block 11
_cod_original_sg_symbol_H-M 'P 21/n'
_cod_database_code 4080499

loop_
_symmetry_equiv_pos_as_xyz
'x, y, z'
'-x+1/2, y+1/2, -z+1/2'
'-x, -y, -z'
'x-1/2, -y-1/2, z-1/2'

loop_
_atom_site_label
_atom_site_type_symbol
_atom_site_fract_x
_atom_site_fract_y
_atom_site_fract_z
_atom_site_U_iso_or_equiv
_atom_site_adp_type
_atom_site_occupancy
_atom_site_symmetry_multiplicity
_atom_site_calc_flag
_atom_site_refinement_flags
Fe1 Fe 0.23887(5) 0.28682(2) 0.043993(19) 0.03265(12) Uani 1 1 d .
Fe2 Fe 0.37098(5) 0.15284(2) 0.108108(19) 0.03596(13) Uani 1 1 d .
Fe3 Fe 0.15930(5) 0.21510(2) 0.116230(18) 0.03230(12) Uani 1 1 d .
Fe4 Fe 0.30269(5) 0.18041(2) 0.005807(19) 0.03419(13) Uani 1 1 d .
C1 C 0.1262(3) 0.20674(15) 0.03199(13) 0.0308(6) Uani 1 1 d .
C2 C 0.1896(3) 0.14586(16) 0.06032(13) 0.0344(7) Uani 1 1 d .
H1 H 0.1380 0.1024 0.0557 0.035(9) Uiso 1 1 d .
C3 C 0.3422(3) 0.24912(18) 0.11555(13) 0.0370(7) Uani 1 1 d .
H2 H 0.3916 0.2793 0.1475 0.054(12) Uiso 1 1 d .
C4 C 0.4086(3) 0.23296(18) 0.06612(14) 0.0381(7) Uani 1 1 d .
H3 H 0.5191 0.2485 0.0646 0.073(14) Uiso 1 1 d .
C5 C -0.0166(3) 0.20550(17) -0.00633(14) 0.0387(7) Uani 1 1 d .
H4 H -0.0645 0.2474 -0.0009 0.046 Uiso 1 1 calc R
H5 H -0.0035 0.2041 -0.0463 0.046 Uiso 1 1 calc R
C6 C -0.1054(4) 0.15054(19) 0.00311(16) 0.0452(8) Uani 1 1 d .
N1 N -0.1769(4) 0.1082(2) 0.01171(17) 0.0662(10) Uani 1 1 d .
C7 C 0.3126(4) 0.38655(17) 0.05643(18) 0.0479(9) Uani 1 1 d .
C8 C 0.1719(4) 0.38375(18) 0.06071(19) 0.0501(9) Uani 1 1 d .
H6 H 0.1324 0.3970 0.0946 0.060 Uiso 1 1 calc R
C9 C 0.0960(4) 0.35965(19) 0.0095(2) 0.0548(10) Uani 1 1 d .
H7 H -0.0062 0.3543 0.0002 0.066 Uiso 1 1 calc R
C10 C 0.1907(5) 0.34722(19) -0.02735(18) 0.0552(10) Uani 1 1 d .
H8 H 0.1669 0.3318 -0.0675 0.066 Uiso 1 1 calc R
C11 C 0.3235(4) 0.36317(18) 0.00186(18) 0.0492(9) Uani 1 1 d .
H9 H 0.4104 0.3603 -0.0140 0.059 Uiso 1 1 calc R
C12 C 0.4259(5) 0.4093(2) 0.1013(2) 0.0723(13) Uani 1 1 d .
H10 H 0.5115 0.3870 0.0969 0.108 Uiso 1 1 calc R
H11 H 0.4038 0.3987 0.1385 0.108 Uiso 1 1 calc R
H12 H 0.4373 0.4573 0.0982 0.108 Uiso 1 1 calc R
C13 C 0.4139(4) 0.0507(2) 0.12468(19) 0.0539(10) Uani 1 1 d .
C14 C 0.5300(4) 0.0812(2) 0.10814(18) 0.0522(10) Uani 1 1 d .
H13 H 0.5725 0.0685 0.0748 0.063 Uiso 1 1 calc R
C15 C 0.5757(4) 0.1322(2) 0.14708(18) 0.0540(10) Uani 1 1 d .
H14 H 0.6572 0.1615 0.1465 0.065 Uiso 1 1 calc R
C16 C 0.4883(4) 0.1338(2) 0.18799(17) 0.0547(10) Uani 1 1 d .
H15 H 0.4983 0.1636 0.2218 0.066 Uiso 1 1 calc R
C17 C 0.3919(4) 0.0835(2) 0.17451(17) 0.0532(10) Uani 1 1 d .
H16 H 0.3186 0.0720 0.1967 0.064 Uiso 1 1 calc R
C18 C 0.3352(5) -0.0064(2) 0.0965(3) 0.0746(14) Uani 1 1 d .
H17 H 0.3865 -0.0474 0.1071 0.112 Uiso 1 1 calc R
H18 H 0.3216 -0.0007 0.0554 0.112 Uiso 1 1 calc R
H19 H 0.2454 -0.0089 0.1085 0.112 Uiso 1 1 calc R
C19 C 0.0241(4) 0.16556(19) 0.16260(14) 0.0428(8) Uani 1 1 d .
C20 C 0.1377(4) 0.1924(2) 0.20010(14) 0.0461(8) Uani 1 1 d .
H20 H 0.2049 0.1664 0.2278 0.055 Uiso 1 1 calc R
C21 C 0.1397(4) 0.2614(2) 0.19298(15) 0.0494(9) Uani 1 1 d .
H21 H 0.2071 0.2929 0.2150 0.059 Uiso 1 1 calc R
C22 C 0.0250(4) 0.2789(2) 0.15075(16) 0.0465(9) Uani 1 1 d .
H22 H -0.0022 0.3248 0.1375 0.056 Uiso 1 1 calc R
C23 C -0.0454(4) 0.21994(19) 0.13198(15) 0.0442(8) Uani 1 1 d .
H23 H -0.1309 0.2169 0.1027 0.053 Uiso 1 1 calc R
C24 C -0.0221(4) 0.0950(2) 0.15752(18) 0.0555(10) Uani 1 1 d .
H24 H 0.0584 0.0658 0.1639 0.083 Uiso 1 1 calc R
H25 H -0.0751 0.0873 0.1195 0.083 Uiso 1 1 calc R
H26 H -0.0800 0.0858 0.1858 0.083 Uiso 1 1 calc R
C25 C 0.2519(5) 0.1137(2) -0.06441(15) 0.0526(10) Uani 1 1 d .
C26 C 0.2478(4) 0.1803(2) -0.08331(14) 0.0456(8) Uani 1 1 d .
H27 H 0.1658 0.2030 -0.1057 0.055 Uiso 1 1 calc R
C27 C 0.3804(4) 0.2088(2) -0.06693(15) 0.0499(9) Uani 1 1 d .
H28 H 0.4086 0.2546 -0.0762 0.060 Uiso 1 1 calc R
C28 C 0.4668(4) 0.1597(2) -0.03694(17) 0.0558(11) Uani 1 1 d .
H29 H 0.5671 0.1645 -0.0211 0.067 Uiso 1 1 calc R
C29 C 0.3873(5) 0.1022(2) -0.03533(17) 0.0582(11) Uani 1 1 d .
H30 H 0.4219 0.0594 -0.0172 0.070 Uiso 1 1 calc R
C30 C 0.1355(6) 0.0652(2) -0.0739(2) 0.0724(14) Uani 1 1 d .
H31 H 0.0494 0.0882 -0.0715 0.109 Uiso 1 1 calc R
H32 H 0.1520 0.0305 -0.0449 0.109 Uiso 1 1 calc R
H33 H 0.1289 0.0452 -0.1114 0.109 Uiso 1 1 calc R
B1 B 0.3037(4) 0.62993(18) 0.12803(14) 0.0308(7) Uani 1 1 d .
C31 C 0.2487(3) 0.56673(15) 0.16117(13) 0.0314(6) Uani 1 1 d .
C32 C 0.3331(4) 0.53237(17) 0.20486(14) 0.0368(7) Uani 1 1 d .
H34 H 0.4261 0.5461 0.2156 0.044 Uiso 1 1 calc R
C33 C 0.2870(4) 0.47926(18) 0.23310(16) 0.0457(8) Uani 1 1 d .
H35 H 0.3485 0.4576 0.2624 0.055 Uiso 1 1 calc R
C34 C 0.1522(4) 0.45757(18) 0.21883(17) 0.0489(9) Uani 1 1 d .
H36 H 0.1204 0.4212 0.2381 0.059 Uiso 1 1 calc R
C35 C 0.0651(4) 0.48977(19) 0.17610(17) 0.0470(9) Uani 1 1 d .
H37 H -0.0278 0.4756 0.1659 0.056 Uiso 1 1 calc R
C36 C 0.1120(3) 0.54292(17) 0.14769(15) 0.0394(7) Uani 1 1 d .
H38 H 0.0499 0.5639 0.1182 0.047 Uiso 1 1 calc R
C37 C 0.2683(3) 0.61905(16) 0.05826(13) 0.0322(6) Uani 1 1 d .
C38 C 0.2250(4) 0.55840(17) 0.03288(14) 0.0401(7) Uani 1 1 d .
H39 H 0.2091 0.5225 0.0565 0.048 Uiso 1 1 calc R
C39 C 0.2041(4) 0.5482(2) -0.02525(15) 0.0482(9) Uani 1 1 d .
H40 H 0.1753 0.5060 -0.0405 0.058 Uiso 1 1 calc R
C40 C 0.2253(4) 0.5997(2) -0.06103(15) 0.0477(9) Uani 1 1 d .
H41 H 0.2106 0.5933 -0.1009 0.057 Uiso 1 1 calc R
C41 C 0.2683(3) 0.6605(2) -0.03766(14) 0.0424(8) Uani 1 1 d .
H42 H 0.2840 0.6961 -0.0616 0.051 Uiso 1 1 calc R
C42 C 0.2887(3) 0.66967(18) 0.02081(14) 0.0364(7) Uani 1 1 d .
H43 H 0.3176 0.7120 0.0358 0.044 Uiso 1 1 calc R
C43 C 0.2325(3) 0.69919(16) 0.14549(13) 0.0331(6) Uani 1 1 d .
C44 C 0.2907(4) 0.76192(18) 0.13897(15) 0.0411(8) Uani 1 1 d .
H44 H 0.3736 0.7643 0.1242 0.049 Uiso 1 1 calc R
C45 C 0.2313(4) 0.82051(19) 0.15340(16) 0.0488(9) Uani 1 1 d .
H45 H 0.2737 0.8617 0.1482 0.059 Uiso 1 1 calc R
C46 C 0.1113(4) 0.81922(19) 0.17527(16) 0.0492(9) Uani 1 1 d .
H46 H 0.0708 0.8592 0.1852 0.059 Uiso 1 1 calc R
C47 C 0.0513(4) 0.7591(2) 0.18243(15) 0.0452(8) Uani 1 1 d .
H47 H -0.0313 0.7574 0.1975 0.054 Uiso 1 1 calc R
C48 C 0.1112(3) 0.70066(18) 0.16764(14) 0.0366(7) Uani 1 1 d .
H48 H 0.0672 0.6598 0.1729 0.044 Uiso 1 1 calc R
C49 C 0.4735(3) 0.63212(16) 0.14603(12) 0.0309(6) Uani 1 1 d .
C50 C 0.5445(3) 0.66942(18) 0.19089(14) 0.0383(7) Uani 1 1 d .
H49 H 0.4947 0.7008 0.2088 0.046 Uiso 1 1 calc R
C51 C 0.6854(4) 0.6627(2) 0.21058(15) 0.0453(8) Uani 1 1 d .
H50 H 0.7294 0.6890 0.2413 0.054 Uiso 1 1 calc R
C52 C 0.7614(3) 0.6176(2) 0.18538(15) 0.0460(9) Uani 1 1 d .
H51 H 0.8570 0.6121 0.1992 0.055 Uiso 1 1 calc R
C53 C 0.6960(3) 0.58081(19) 0.13984(15) 0.0413(8) Uani 1 1 d .
H52 H 0.7469 0.5501 0.1218 0.050 Uiso 1 1 calc R
C54 C 0.5552(3) 0.58873(17) 0.12043(13) 0.0357(7) Uani 1 1 d .
H53 H 0.5127 0.5637 0.0885 0.043 Uiso 1 1 calc R
O1 O 0.6209(8) 0.9145(4) 0.1968(3) 0.170(3) Uiso 1 1 d .
C55 C 0.7165(12) 0.9572(6) 0.2184(5) 0.172(4) Uiso 1 1 d .
H54 H 0.6733 0.9945 0.2356 0.206 Uiso 1 1 calc R
H55 H 0.7608 0.9754 0.1878 0.206 Uiso 1 1 calc R
C59 C 0.8161(11) 0.9281(5) 0.2593(4) 0.149(3) Uiso 1 1 d .
H56 H 0.8361 0.9565 0.2934 0.179 Uiso 1 1 calc R
H57 H 0.9024 0.9214 0.2444 0.179 Uiso 1 1 calc R
C57 C 0.7561(11) 0.8614(5) 0.2736(4) 0.153(3) Uiso 1 1 d .
H58 H 0.8255 0.8256 0.2765 0.183 Uiso 1 1 calc R
H59 H 0.7195 0.8638 0.3093 0.183 Uiso 1 1 calc R
C58 C 0.6478(7) 0.8520(3) 0.2256(3) 0.0962(19) Uiso 1 1 d .
H60 H 0.5636 0.8360 0.2384 0.115 Uiso 1 1 calc R
H61 H 0.6758 0.8186 0.1997 0.115 Uiso 1 1 calc R

loop_
_atom_site_aniso_label
_atom_site_aniso_U_11
_atom_site_aniso_U_22
_atom_site_aniso_U_33
_atom_site_aniso_U_23
_atom_site_aniso_U_13
_atom_site_aniso_U_12
Fe1 0.0340(2) 0.0315(2) 0.0331(2) 0.00236(18) 0.00777(18) 0.00065(18)
Fe2 0.0369(3) 0.0398(3) 0.0301(2) 0.00570(19) 0.00292(18) 0.00471(19)
Fe3 0.0351(3) 0.0376(3) 0.0243(2) 0.00057(17) 0.00553(17) 0.00060(18)
Fe4 0.0396(3) 0.0363(3) 0.0276(2) 0.00195(18) 0.00842(18) 0.00687(19)
C1 0.0337(16) 0.0319(16) 0.0258(15) 0.0028(12) 0.0029(12) 0.0035(12)
C2 0.0402(17) 0.0321(16) 0.0300(15) 0.0026(12) 0.0036(12) 0.0036(13)
C3 0.0370(17) 0.0433(19) 0.0299(16) -0.0030(13) 0.0036(12) 0.0014(14)
C4 0.0348(17) 0.0444(19) 0.0353(17) 0.0038(14) 0.0071(13) 0.0042(14)
C5 0.0388(18) 0.0410(19) 0.0335(17) 0.0005(14) -0.0010(13) -0.0001(14)
C6 0.043(2) 0.048(2) 0.0403(19) 0.0026(16) -0.0038(15) -0.0033(16)
N1 0.060(2) 0.067(2) 0.064(2) 0.0067(19) -0.0083(18) -0.0195(19)
C7 0.049(2) 0.0281(17) 0.069(3) -0.0010(16) 0.0175(18) -0.0002(15)
C8 0.054(2) 0.0297(18) 0.071(3) 0.0042(17) 0.0246(19) 0.0067(16)
C9 0.046(2) 0.0339(19) 0.082(3) 0.0177(19) 0.004(2) 0.0053(16)
C10 0.077(3) 0.037(2) 0.050(2) 0.0160(17) 0.005(2) 0.0024(18)
C11 0.057(2) 0.0329(18) 0.062(2) 0.0102(17) 0.0222(19) -0.0038(16)
C12 0.077(3) 0.047(3) 0.090(4) -0.014(2) 0.009(3) -0.009(2)
C13 0.054(2) 0.040(2) 0.063(3) 0.0162(18) -0.0003(19) 0.0102(17)
C14 0.049(2) 0.053(2) 0.054(2) 0.0140(19) 0.0062(17) 0.0182(18)
C15 0.0387(19) 0.064(3) 0.055(2) 0.011(2) -0.0046(16) 0.0075(18)
C16 0.052(2) 0.071(3) 0.0371(19) 0.0109(18) -0.0054(16) 0.011(2)
C17 0.057(2) 0.058(2) 0.044(2) 0.0240(18) 0.0076(17) 0.0141(19)
C18 0.074(3) 0.044(3) 0.101(4) 0.006(2) 0.004(3) 0.005(2)
C19 0.046(2) 0.052(2) 0.0332(17) 0.0081(15) 0.0141(14) -0.0023(16)
C20 0.053(2) 0.062(2) 0.0239(16) 0.0031(15) 0.0083(14) -0.0001(18)
C21 0.057(2) 0.063(3) 0.0309(17) -0.0142(17) 0.0157(15) -0.0076(19)
C22 0.051(2) 0.051(2) 0.0422(19) -0.0031(16) 0.0224(16) 0.0085(17)
C23 0.0406(19) 0.057(2) 0.0366(18) 0.0030(16) 0.0122(14) 0.0034(16)
C24 0.061(2) 0.056(2) 0.049(2) 0.0150(19) 0.0090(18) -0.0104(19)
C25 0.074(3) 0.054(2) 0.0317(18) -0.0074(16) 0.0141(17) 0.004(2)
C26 0.056(2) 0.053(2) 0.0280(16) 0.0017(15) 0.0104(15) 0.0084(17)
C27 0.058(2) 0.062(3) 0.0337(18) 0.0035(16) 0.0203(16) 0.0068(19)
C28 0.051(2) 0.077(3) 0.044(2) -0.0021(19) 0.0202(17) 0.016(2)
C29 0.076(3) 0.060(3) 0.040(2) -0.0029(18) 0.0170(19) 0.026(2)
C30 0.107(4) 0.057(3) 0.054(3) -0.019(2) 0.015(3) -0.012(3)
B1 0.0321(17) 0.0322(18) 0.0275(16) 0.0002(13) 0.0036(13) 0.0000(13)
C31 0.0324(15) 0.0316(16) 0.0314(15) -0.0021(12) 0.0091(12) 0.0005(12)
C32 0.0416(18) 0.0365(17) 0.0329(16) 0.0005(13) 0.0084(13) 0.0001(13)
C33 0.060(2) 0.0375(19) 0.0419(19) 0.0066(15) 0.0152(16) 0.0042(16)
C34 0.068(3) 0.0335(19) 0.052(2) 0.0003(16) 0.0269(19) -0.0094(17)
C35 0.047(2) 0.040(2) 0.058(2) -0.0103(17) 0.0202(17) -0.0123(16)
C36 0.0361(17) 0.0384(18) 0.0431(18) -0.0046(14) 0.0058(14) -0.0024(14)
C37 0.0287(15) 0.0367(17) 0.0302(15) -0.0001(12) 0.0024(11) 0.0039(12)
C38 0.049(2) 0.0346(17) 0.0345(17) -0.0020(13) 0.0025(14) 0.0034(14)
C39 0.059(2) 0.046(2) 0.0373(19) -0.0111(16) 0.0030(16) 0.0040(17)
C40 0.044(2) 0.069(3) 0.0287(17) -0.0048(16) 0.0024(14) 0.0053(17)
C41 0.0371(18) 0.058(2) 0.0320(17) 0.0100(15) 0.0048(13) -0.0015(15)
C42 0.0291(15) 0.0453(19) 0.0334(16) -0.0001(14) 0.0016(12) -0.0025(13)
C43 0.0367(17) 0.0354(17) 0.0254(15) 0.0002(12) 0.0009(12) 0.0006(13)
C44 0.0455(19) 0.0391(19) 0.0381(18) -0.0010(14) 0.0055(14) -0.0054(15)
C45 0.062(2) 0.0339(19) 0.047(2) -0.0001(15) 0.0002(17) -0.0040(16)
C46 0.060(2) 0.041(2) 0.043(2) -0.0114(16) -0.0007(17) 0.0126(17)
C47 0.045(2) 0.051(2) 0.0392(18) -0.0073(16) 0.0068(15) 0.0113(16)
C48 0.0348(17) 0.0409(18) 0.0331(17) 0.0000(13) 0.0034(13) 0.0032(14)
C49 0.0329(15) 0.0346(16) 0.0256(14) 0.0046(12) 0.0062(11) -0.0025(12)
C50 0.0367(17) 0.048(2) 0.0298(16) -0.0029(14) 0.0051(13) -0.0029(14)
C51 0.0389(19) 0.061(2) 0.0347(18) -0.0070(16) 0.0020(14) -0.0083(16)
C52 0.0285(17) 0.069(3) 0.0397(19) -0.0004(17) 0.0050(13) -0.0032(16)
C53 0.0363(18) 0.051(2) 0.0381(18) 0.0000(15) 0.0097(14) 0.0023(15)
C54 0.0368(17) 0.0390(18) 0.0314(16) 0.0006(13) 0.0066(12) -0.0026(13)

loop_
_atom_type_symbol
_atom_type_description
_atom_type_scat_dispersion_real
_atom_type_scat_dispersion_imag
_atom_type_scat_source
C C 0.0033 0.0016 'International Tables Vol C Tables 4.2.6.8 and 6.1.1.4'
H H 0.0000 0.0000 'International Tables Vol C Tables 4.2.6.8 and 6.1.1.4'
B B 0.0013 0.0007 'International Tables Vol C Tables 4.2.6.8 and 6.1.1.4'
N N 0.0061 0.0033 'International Tables Vol C Tables 4.2.6.8 and 6.1.1.4'
O O 0.0106 0.0060 'International Tables Vol C Tables 4.2.6.8 and 6.1.1.4'
Fe Fe 0.3463 0.8444 'International Tables Vol C Tables 4.2.6.8 and 6.1.1.4'

loop_
_geom_angle_atom_site_label_1
_geom_angle_atom_site_label_2
_geom_angle_atom_site_label_3
_geom_angle
C1 Fe1 C3 90.11(13)
C1 Fe1 C4 91.04(14)
C3 Fe1 C4 44.05(13)
C1 Fe1 C10 108.76(15)
C3 Fe1 C10 160.09(16)
C4 Fe1 C10 126.61(16)
C1 Fe1 C11 143.33(15)
C3 Fe1 C11 120.73(16)
C4 Fe1 C11 98.11(15)
C10 Fe1 C11 39.38(17)
C1 Fe1 C9 101.29(14)
C3 Fe1 C9 144.42(17)
C4 Fe1 C9 164.09(15)
C10 Fe1 C9 39.63(17)
C11 Fe1 C9 66.02(16)
C1 Fe1 C8 126.91(14)
C3 Fe1 C8 108.56(16)
C4 Fe1 C8 136.73(16)
C10 Fe1 C8 65.43(17)
C11 Fe1 C8 65.10(15)
C9 Fe1 C8 38.86(17)
C1 Fe1 C7 165.37(14)
C3 Fe1 C7 97.47(15)
C4 Fe1 C7 103.12(15)
C10 Fe1 C7 65.65(17)
C11 Fe1 C7 38.95(15)
C9 Fe1 C7 65.51(16)
C8 Fe1 C7 38.63(15)
C1 Fe1 Fe4 53.15(9)
C3 Fe1 Fe4 82.05(10)
C4 Fe1 Fe4 50.43(10)
C10 Fe1 Fe4 103.90(13)
C11 Fe1 Fe4 108.13(11)
C9 Fe1 Fe4 131.46(13)
C8 Fe1 Fe4 169.20(12)
C7 Fe1 Fe4 140.21(10)
C1 Fe1 Fe3 51.69(9)
C3 Fe1 Fe3 49.66(10)
C4 Fe1 Fe3 81.49(10)
C10 Fe1 Fe3 148.95(13)
C11 Fe1 Fe3 164.80(12)
C9 Fe1 Fe3 114.05(12)
C8 Fe1 Fe3 104.83(11)
C7 Fe1 Fe3 126.18(11)
Fe4 Fe1 Fe3 83.43(2)
C2 Fe2 C4 89.75(14)
C2 Fe2 C3 89.57(13)
C4 Fe2 C3 44.32(13)
C2 Fe2 C16 145.66(16)
C4 Fe2 C16 119.61(16)
C3 Fe2 C16 99.35(16)
C2 Fe2 C17 110.68(16)
C4 Fe2 C17 158.31(16)
C3 Fe2 C17 125.57(16)
C16 Fe2 C17 38.70(17)
C2 Fe2 C15 162.05(16)
C4 Fe2 C15 97.78(16)
C3 Fe2 C15 107.20(16)
C16 Fe2 C15 39.44(16)
C17 Fe2 C15 64.92(17)
C2 Fe2 C13 99.85(15)
C4 Fe2 C13 147.05(16)
C3 Fe2 C13 164.29(16)
C16 Fe2 C13 65.90(18)
C17 Fe2 C13 39.14(17)
C15 Fe2 C13 65.36(17)
C2 Fe2 C14 123.32(15)
C4 Fe2 C14 110.43(15)
C3 Fe2 C14 141.57(16)
C16 Fe2 C14 65.68(17)
C17 Fe2 C14 64.94(16)
C15 Fe2 C14 38.74(16)
C13 Fe2 C14 38.92(16)
C2 Fe2 Fe3 51.97(10)
C4 Fe2 Fe3 82.13(10)
C3 Fe2 Fe3 49.99(10)
C16 Fe2 Fe3 111.00(12)
C17 Fe2 Fe3 104.37(12)
C15 Fe2 Fe3 145.09(13)
C13 Fe2 Fe3 128.28(12)
C14 Fe2 Fe3 167.18(12)
C2 Fe2 Fe4 51.54(9)
C4 Fe2 Fe4 49.96(10)
C3 Fe2 Fe4 81.46(9)
C16 Fe2 Fe4 162.41(12)
C17 Fe2 Fe4 150.29(13)
C15 Fe2 Fe4 123.38(12)
C13 Fe2 Fe4 114.24(12)
C14 Fe2 Fe4 102.80(11)
Fe3 Fe2 Fe4 83.13(2)
C3 Fe3 C2 89.48(14)
C3 Fe3 C1 90.36(13)
C2 Fe3 C1 43.73(12)
C3 Fe3 C21 94.65(15)
C2 Fe3 C21 161.29(15)
C1 Fe3 C21 154.08(15)
C3 Fe3 C20 109.76(14)
C2 Fe3 C20 122.78(15)
C1 Fe3 C20 156.99(14)
C21 Fe3 C20 38.91(16)
C3 Fe3 C22 115.93(15)
C2 Fe3 C22 150.11(15)
C1 Fe3 C22 116.49(14)
C21 Fe3 C22 39.36(16)
C20 Fe3 C22 65.34(16)
C3 Fe3 C23 154.76(15)
C2 Fe3 C23 114.41(14)
C1 Fe3 C23 101.23(13)
C21 Fe3 C23 65.49(15)
C20 Fe3 C23 65.12(15)
C22 Fe3 C23 38.85(15)
C3 Fe3 C19 147.40(14)
C2 Fe3 C19 101.85(14)
C1 Fe3 C19 118.95(14)
C21 Fe3 C19 65.67(15)
C20 Fe3 C19 38.91(14)
C22 Fe3 C19 65.66(15)
C23 Fe3 C19 39.18(14)
C3 Fe3 Fe2 51.48(10)
C2 Fe3 Fe2 50.38(10)
C1 Fe3 Fe2 82.28(9)
C21 Fe3 Fe2 120.31(12)
C20 Fe3 Fe2 101.25(11)
C22 Fe3 Fe2 159.15(12)
C23 Fe3 Fe2 151.76(11)
C19 Fe3 Fe2 114.75(11)
C3 Fe3 Fe1 51.48(10)
C2 Fe3 Fe1 80.52(9)
C1 Fe3 Fe1 50.16(9)
C21 Fe3 Fe1 116.13(12)
C20 Fe3 Fe1 152.57(11)
C22 Fe3 Fe1 102.46(11)
C23 Fe3 Fe1 121.70(10)
C19 Fe3 Fe1 160.05(10)
Fe2 Fe3 Fe1 82.22(2)
C4 Fe4 C2 89.55(14)
C4 Fe4 C1 90.25(13)
C2 Fe4 C1 43.44(12)
C4 Fe4 C27 103.97(16)
C2 Fe4 C27 165.68(15)
C1 Fe4 C27 130.21(14)
C4 Fe4 C28 96.46(16)
C2 Fe4 C28 145.06(16)
C1 Fe4 C28 168.84(15)
C27 Fe4 C28 39.32(16)
C4 Fe4 C26 139.68(15)
C2 Fe4 C26 126.36(15)
C1 Fe4 C26 103.60(14)
C27 Fe4 C26 39.33(16)
C28 Fe4 C26 65.62(16)
C4 Fe4 C29 123.45(16)
C2 Fe4 C29 111.14(16)
C1 Fe4 C29 140.81(17)
C27 Fe4 C29 65.38(17)
C28 Fe4 C29 38.89(18)
C26 Fe4 C29 64.95(16)
C4 Fe4 C25 161.29(15)
C2 Fe4 C25 102.50(15)
C1 Fe4 C25 108.35(15)
C27 Fe4 C25 65.73(16)
C28 Fe4 C25 65.51(17)
C26 Fe4 C25 38.89(15)
C29 Fe4 C25 38.73(17)
C4 Fe4 Fe1 52.09(10)
C2 Fe4 Fe1 81.37(9)
C1 Fe4 Fe1 50.51(9)
C27 Fe4 Fe1 103.06(12)
C28 Fe4 Fe1 128.64(14)
C26 Fe4 Fe1 110.00(11)
C29 Fe4 Fe1 167.29(14)
C25 Fe4 Fe1 143.22(12)
C4 Fe4 Fe2 51.11(10)
C2 Fe4 Fe2 50.13(9)
C1 Fe4 Fe2 81.34(8)
C27 Fe4 Fe2 143.41(12)
C28 Fe4 Fe2 109.81(12)
C26 Fe4 Fe2 166.97(11)
C29 Fe4 Fe2 103.54(12)
C25 Fe4 Fe2 128.19(11)
Fe1 Fe4 Fe2 82.53(2)
C2 C1 C5 121.7(3)
C2 C1 Fe1 115.7(2)
C5 C1 Fe1 122.5(2)
C2 C1 Fe3 68.11(17)
C5 C1 Fe3 125.0(2)
Fe1 C1 Fe3 78.15(11)
C2 C1 Fe4 67.04(17)
C5 C1 Fe4 123.8(2)
Fe1 C1 Fe4 76.34(11)
Fe3 C1 Fe4 109.96(14)
C1 C2 Fe2 118.5(2)
C1 C2 Fe4 69.52(17)
Fe2 C2 Fe4 78.32(12)
C1 C2 Fe3 68.15(17)
Fe2 C2 Fe3 77.65(12)
Fe4 C2 Fe3 111.42(16)
C4 C3 Fe3 118.2(2)
C4 C3 Fe2 67.80(19)
Fe3 C3 Fe2 78.53(13)
C4 C3 Fe1 68.07(18)
Fe3 C3 Fe1 78.86(12)
Fe2 C3 Fe1 110.99(15)
C3 C4 Fe4 117.2(2)
C3 C4 Fe2 67.88(19)
Fe4 C4 Fe2 78.93(14)
C3 C4 Fe1 67.89(18)
Fe4 C4 Fe1 77.48(12)
Fe2 C4 Fe1 110.93(16)
C6 C5 C1 115.6(3)
N1 C6 C5 178.0(5)
C8 C7 C11 107.0(4)
C8 C7 C12 125.8(4)
C11 C7 C12 127.2(4)
C8 C7 Fe1 70.0(2)
C11 C7 Fe1 68.8(2)
C12 C7 Fe1 125.9(3)
C9 C8 C7 109.1(4)
C9 C8 Fe1 69.6(2)
C7 C8 Fe1 71.3(2)
C8 C9 C10 107.4(4)
C8 C9 Fe1 71.5(2)
C10 C9 Fe1 69.6(2)
C11 C10 C9 107.9(4)
C11 C10 Fe1 70.7(2)
C9 C10 Fe1 70.8(2)
C10 C11 C7 108.6(4)
C10 C11 Fe1 69.9(2)
C7 C11 Fe1 72.3(2)
C17 C13 C14 106.6(4)
C17 C13 C18 126.9(4)
C14 C13 C18 126.4(4)
C17 C13 Fe2 69.5(2)
C14 C13 Fe2 70.8(2)
C18 C13 Fe2 126.6(3)
C15 C14 C13 108.1(4)
C15 C14 Fe2 69.8(2)
C13 C14 Fe2 70.3(2)
C14 C15 C16 108.3(4)
C14 C15 Fe2 71.4(2)
C16 C15 Fe2 69.5(2)
C17 C16 C15 107.3(4)
C17 C16 Fe2 71.1(2)
C15 C16 Fe2 71.1(2)
C16 C17 C13 109.7(4)
C16 C17 Fe2 70.2(2)
C13 C17 Fe2 71.4(2)
C20 C19 C23 106.7(3)
C20 C19 C24 127.8(4)
C23 C19 C24 125.4(4)
C20 C19 Fe3 69.8(2)
C23 C19 Fe3 70.06(19)
C24 C19 Fe3 128.0(3)
C21 C20 C19 109.2(3)
C21 C20 Fe3 70.3(2)
C19 C20 Fe3 71.32(19)
C20 C21 C22 107.8(3)
C20 C21 Fe3 70.8(2)
C22 C21 Fe3 70.9(2)
C23 C22 C21 107.6(4)
C23 C22 Fe3 70.7(2)
C21 C22 Fe3 69.8(2)
C22 C23 C19 108.6(3)
C22 C23 Fe3 70.4(2)
C19 C23 Fe3 70.8(2)
C29 C25 C26 106.5(4)
C29 C25 C30 127.1(4)
C26 C25 C30 126.5(4)
C29 C25 Fe4 69.3(2)
C26 C25 Fe4 69.2(2)
C30 C25 Fe4 126.5(3)
C25 C26 C27 108.9(4)
C25 C26 Fe4 71.9(2)
C27 C26 Fe4 70.2(2)
C28 C27 C26 107.3(4)
C28 C27 Fe4 70.4(2)
C26 C27 Fe4 70.4(2)
C29 C28 C27 107.6(4)
C29 C28 Fe4 70.6(2)
C27 C28 Fe4 70.3(2)
C28 C29 C25 109.6(4)
C28 C29 Fe4 70.5(2)
C25 C29 Fe4 72.0(2)
C31 B1 C43 110.0(2)
C31 B1 C49 107.5(2)
C43 B1 C49 111.6(3)
C31 B1 C37 110.9(3)
C43 B1 C37 110.2(2)
C49 B1 C37 106.7(2)
C32 C31 C36 114.8(3)
C32 C31 B1 122.8(3)
C36 C31 B1 122.4(3)
C33 C32 C31 123.0(3)
C34 C33 C32 120.5(4)
C35 C34 C33 118.7(3)
C34 C35 C36 120.6(3)
C35 C36 C31 122.4(3)
C42 C37 C38 115.3(3)
C42 C37 B1 121.5(3)
C38 C37 B1 123.1(3)
C39 C38 C37 123.1(3)
C40 C39 C38 120.0(4)
C41 C40 C39 118.8(3)
C40 C41 C42 120.3(3)
C41 C42 C37 122.5(3)
C48 C43 C44 114.7(3)
C48 C43 B1 123.2(3)
C44 C43 B1 122.1(3)
C45 C44 C43 122.5(3)
C46 C45 C44 120.5(4)
C47 C46 C45 118.9(3)
C46 C47 C48 120.3(3)
C47 C48 C43 123.2(3)
C50 C49 C54 115.2(3)
C50 C49 B1 124.2(3)
C54 C49 B1 120.2(3)
C51 C50 C49 122.9(3)
C52 C51 C50 120.1(3)
C53 C52 C51 119.0(3)
C52 C53 C54 120.0(3)
C53 C54 C49 122.8(3)
C55 O1 C58 109.0(8)
O1 C55 C59 111.7(11)
C55 C59 C57 106.0(10)
C58 C57 C59 101.4(8)
C57 C58 O1 108.5(7)

loop_
_geom_bond_atom_site_label_1
_geom_bond_atom_site_label_2
_geom_bond_distance
Fe1 C1 1.954(3)
Fe1 C3 1.986(3)
Fe1 C4 1.989(3)
Fe1 C10 2.087(4)
Fe1 C11 2.097(4)
Fe1 C9 2.102(4)
Fe1 C8 2.126(4)
Fe1 C7 2.143(4)
Fe1 Fe4 2.4608(6)
Fe1 Fe3 2.4910(6)
Fe2 C2 1.952(3)
Fe2 C4 1.976(3)
Fe2 C3 1.977(4)
Fe2 C16 2.092(4)
Fe2 C17 2.103(4)
Fe2 C15 2.112(4)
Fe2 C13 2.128(4)
Fe2 C14 2.134(4)
Fe2 Fe3 2.4759(7)
Fe2 Fe4 2.4909(6)
Fe3 C3 1.935(3)
Fe3 C2 1.997(3)
Fe3 C1 1.997(3)
Fe3 C21 2.106(3)
Fe3 C20 2.112(3)
Fe3 C22 2.120(3)
Fe3 C23 2.124(4)
Fe3 C19 2.133(3)
Fe4 C4 1.943(4)
Fe4 C2 1.992(3)
Fe4 C1 2.026(3)
Fe4 C27 2.108(4)
Fe4 C28 2.109(4)
Fe4 C26 2.111(3)
Fe4 C29 2.111(4)
Fe4 C25 2.146(4)
C1 C2 1.487(4)
C1 C5 1.540(4)
C3 C4 1.491(4)
C5 C6 1.456(5)
C6 N1 1.151(5)
C7 C8 1.412(5)
C7 C11 1.414(6)
C7 C12 1.481(6)
C8 C9 1.407(6)
C9 C10 1.420(6)
C10 C11 1.410(6)
C13 C17 1.417(6)
C13 C14 1.420(6)
C13 C18 1.484(6)
C14 C15 1.408(6)
C15 C16 1.419(6)
C16 C17 1.390(6)
C19 C20 1.414(5)
C19 C23 1.427(5)
C19 C24 1.493(6)
C20 C21 1.405(6)
C21 C22 1.423(6)
C22 C23 1.411(6)
C25 C29 1.412(6)
C25 C26 1.418(6)
C25 C30 1.495(6)
C26 C27 1.420(6)
C27 C28 1.419(6)
C28 C29 1.405(7)
B1 C31 1.646(5)
B1 C43 1.652(5)
B1 C49 1.656(5)
B1 C37 1.663(4)
C31 C32 1.401(5)
C31 C36 1.414(5)
C32 C33 1.387(5)
C33 C34 1.385(6)
C34 C35 1.378(6)
C35 C36 1.394(5)
C37 C42 1.399(5)
C37 C38 1.400(5)
C38 C39 1.389(5)
C39 C40 1.387(6)
C40 C41 1.384(6)
C41 C42 1.395(5)
C43 C48 1.395(5)
C43 C44 1.410(5)
C44 C45 1.391(5)
C45 C46 1.379(6)
C46 C47 1.374(6)
C47 C48 1.394(5)
C49 C50 1.396(4)
C49 C54 1.404(4)
C50 C51 1.394(5)
C51 C52 1.384(5)
C52 C53 1.383(5)
C53 C54 1.394(5)
O1 C55 1.315(11)
O1 C58 1.440(9)
C55 C59 1.389(13)
C59 C57 1.535(12)
C57 C58 1.437(11)
